data_2300723
loop_
_publ_author_name
'Ruth, Paul Niklas'
'Graw, Nico'
'Ernemann, Tobias'
'Herbst-Irmer, Regine'
'Stalke, Dietmar'

_publ_section_title
;
 Indium <i>K</i>&#x3b1; radiation from a MetalJet X-ray source: comparison
 of the Eiger2 CdTe and Photon III detectors.
;
_journal_issue 'Pt 5'
_journal_name_full 'Journal of applied crystallography'
_journal_page_first 1322
_journal_page_last 1329
_journal_paper_doi 10.1107/S1600576723007215
_journal_volume 56
_journal_year 2023
_chemical_formula_moiety 'C11 H10 O2 S'
_chemical_formula_sum 'C11 H10 O2 S'
_chemical_formula_weight 206.25
_space_group_crystal_system orthorhombic
_space_group_IT_number 19
_space_group_name_Hall 'P 2ac 2ab'
_space_group_name_H-M_alt 'P 21 21 21'
_audit_conform_dict_location ftp://ftp.iucr.org/pub/cif_core.dic
_audit_conform_dict_name cif_core.dic
_audit_conform_dict_version 2.3
_audit_creation_date '27-Jun-23 T11:32:25-00:00'
_audit_creation_method 'XD routine XDCIF'
_cell_angle_alpha 90
_cell_angle_beta 90
_cell_angle_gamma 90
_cell_formula_units_Z 4
_cell_length_a 5.854(2)
_cell_length_b 8.929(2)
_cell_length_c 18.328(3)
_cell_measurement_reflns_used 9990
_cell_measurement_temperature 110(2)
_cell_measurement_theta_max 38.46
_cell_measurement_theta_min 2.5125
_cell_volume 958.0(4)
_computing_cell_refinement 'Bruker SAINT V8.40B'
_computing_data_collection 'Bruker APEX2 v2012.2'
_computing_data_reduction 'Bruker SAINT V8.40B'
_computing_molecular_graphics 'Volkov et al, (2006)'
_computing_publication_material 'Volkov et al, (2006)'
_computing_structure_refinement 'Volkov et al, (2006)'
_computing_structure_solution 'SHELXT(Sheldrick,Acta Cryst.(2015)A71,3-8)'
_diffrn_ambient_temperature 110(2)
_diffrn_detector_type 'Bruker Photon III C14 CMOS'
_diffrn_measured_fraction_theta_full 0.999
_diffrn_measured_fraction_theta_max 0.989
_diffrn_measurement_device_type 'Bruker Smart APEX II Quazar'
_diffrn_measurement_method '\f and \w scans'
_diffrn_radiation_type AgK\a
_diffrn_radiation_wavelength 0.56086
_diffrn_reflns_av_R_equivalents 0.0237
_diffrn_reflns_av_unetI/netI 0.0097
_diffrn_reflns_Laue_measured_fraction_full 0.999
_diffrn_reflns_Laue_measured_fraction_max 0.989
_diffrn_reflns_limit_h_max 13
_diffrn_reflns_limit_h_min -13
_diffrn_reflns_limit_k_max 18
_diffrn_reflns_limit_k_min -19
_diffrn_reflns_limit_l_max 40
_diffrn_reflns_limit_l_min -40
_diffrn_reflns_number 142991
_diffrn_reflns_point_group_measured_fraction_full 0.999
_diffrn_reflns_point_group_measured_fraction_max 0.983
_diffrn_reflns_theta_full 19.665
_diffrn_reflns_theta_max 38.57
_diffrn_reflns_theta_min 2.002
_diffrn_source 'Incoatec Microsource'
_exptl_absorpt_coefficient_mu 0.163
_exptl_absorpt_correction_T_max 0.9647
_exptl_absorpt_correction_T_min 0.9183
_exptl_absorpt_correction_type multi-scan
_exptl_absorpt_process_details SADABS-2016/2
_exptl_crystal_colour yellow
_exptl_crystal_density_diffrn 1.43
_exptl_crystal_description spheroid
_exptl_crystal_F_000 432
_exptl_crystal_size_max 0.395
_exptl_crystal_size_mid 0.387
_exptl_crystal_size_min 0.312
_refine_diff_density_max 0.089
_refine_diff_density_min -0.18
_refine_diff_density_rms 0.021
_refine_ls_abs_structure_details
;
 Flack x determined using 4144 quotients [(I+)-(I-)]/[(I+)+(I-)]
 (Parsons, Flack and Wagner, Acta Cryst. B69 (2013) 249-259).
;
_refine_ls_abs_structure_Flack 0.019(7)
_refine_ls_extinction_method none
_refine_ls_goodness_of_fit_ref 1.115
_refine_ls_matrix_type full
_refine_ls_number_parameters 250
_refine_ls_number_reflns 10713
_refine_ls_number_restraints 0
_refine_ls_R_factor_all 0.011
_refine_ls_R_factor_gt 0.011
_refine_ls_shift/su_max 0
_refine_ls_structure_factor_coef Fsqd
_refine_ls_weighting_details
;
        calc w2 = 1/[s^2^(Fo^2^)]
;
_refine_ls_weighting_scheme calc
_refine_ls_wR_factor_ref 0.013
_reflns_Friedel_coverage 0.791
_reflns_Friedel_fraction_full 0.999
_reflns_Friedel_fraction_max 0.976
_reflns_number_gt 9920
_reflns_number_total 10713
_reflns_threshold_expression 'I > 2\s(I)'
_cod_data_source_file nb5354sup1.cif
_cod_data_source_block Ylid_MM_Ag_Photon
_cod_depositor_comments 'Adding full bibliography for 2300712--2300725.cif.'
_cod_database_code 2300723
_cod_database_fobs_code 2300723

loop_
_space_group_symop_id
_space_group_symop_operation_xyz
1 +X,+Y,+Z
2 1/2-X,-Y,1/2+Z
3 -X,1/2+Y,1/2-Z
4 1/2+X,1/2-Y,-Z

loop_
_atom_local_axes_atom_label
_atom_local_axes_atom0
_atom_local_axes_ax1
_atom_local_axes_atom1
_atom_local_axes_atom2
_atom_local_axes_ax2
S(1) C(3) Z S(1) DUM0 Y
O(1) C(4) Z O(1) C(3) Y
O(2) C(11) Z O(2) C(3) Y
C(1) S(1) Z C(1) H(1A) Y
C(2) S(1) -Z C(2) H(2A) Y
C(3) S(1) Z C(3) C(4) Y
C(4) O(1) Z C(4) C(3) Y
C(5) C(6) Z C(5) C(4) Y
C(6) C(7) Z C(6) C(5) Y
C(7) C(6) Z C(7) C(8) Y
C(8) C(9) Z C(8) C(7) Y
C(9) C(8) Z C(9) C(10) Y
C(10) C(9) Z C(10) C(11) Y
C(11) O(2) Z C(11) C(3) Y
H(1A) C(1) Z H(1A) H(1B) Y
H(1B) C(1) Z H(1B) H(1C) Y
H(1C) C(1) Z H(1C) H(1B) Y
H(2A) C(2) Z H(2A) H(2C) Y
H(2B) C(2) Z H(2B) H(2C) Y
H(2C) C(2) Z H(2C) H(2A) Y
H(6) C(6) Z H(6) C(5) Y
H(7) C(7) Z H(7) C(8) Y
H(8) C(8) Z H(8) C(7) Y
H(9) C(9) Z H(9) C(10) Y

loop_
_atom_rho_multipole_atom_label
_atom_rho_multipole_coeff_Pv
_atom_rho_multipole_coeff_P00
_atom_rho_multipole_coeff_P11
_atom_rho_multipole_coeff_P1-1
_atom_rho_multipole_coeff_P10
_atom_rho_multipole_coeff_P20
_atom_rho_multipole_coeff_P21
_atom_rho_multipole_coeff_P2-1
_atom_rho_multipole_coeff_P22
_atom_rho_multipole_coeff_P2-2
_atom_rho_multipole_coeff_P30
_atom_rho_multipole_coeff_P31
_atom_rho_multipole_coeff_P3-1
_atom_rho_multipole_coeff_P32
_atom_rho_multipole_coeff_P3-2
_atom_rho_multipole_coeff_P33
_atom_rho_multipole_coeff_P3-3
_atom_rho_multipole_coeff_P40
_atom_rho_multipole_coeff_P41
_atom_rho_multipole_coeff_P4-1
_atom_rho_multipole_coeff_P42
_atom_rho_multipole_coeff_P4-2
_atom_rho_multipole_coeff_P43
_atom_rho_multipole_coeff_P4-3
_atom_rho_multipole_coeff_P44
_atom_rho_multipole_coeff_P4-4
_atom_rho_multipole_kappa
_atom_rho_multipole_kappa_prime0
_atom_rho_multipole_kappa_prime1
_atom_rho_multipole_kappa_prime2
_atom_rho_multipole_kappa_prime3
_atom_rho_multipole_kappa_prime4
S(1) 5.359(14) 0 0 -0.141(3) 0.032(3) 0.032(4) 0 0.072(3) -0.080(4) 0 0.210(4) 0 -0.046(3) 0.005(3) 0 0 0.134(3) 0.052(4) 0 0.007(4) 0.011(3) 0 0 -0.022(3) -0.030(3) 0 1.0134(12) 0.982529 0.982529 0.982529 0.982529 0.982529
O(1) 6.242(8) 0 0 0 -0.023(4) 0.008(4) 0 0 -0.102(3) 0 0.042(3) 0 0 0.029(2) 0 0 0 0.023(3) 0 0 0.006(3) 0 0 0 -0.012(2) 0 0.9869(6) 0.947377 0.947377 0.947377 0.947377 0.947377
O(2) 6.242(8) 0 0 0 -0.023(4) 0.008(4) 0 0 -0.102(3) 0 0.042(3) 0 0 0.029(2) 0 0 0 0.023(3) 0 0 0.006(3) 0 0 0 -0.012(2) 0 0.9869(6) 0.947377 0.947377 0.947377 0.947377 0.947377
C(1) 4.82(2) 0 0 -0.012(2) -0.027(3) -0.088(3) 0 -0.014(2) 0.008(2) 0 0.310(4) 0 -0.012(2) -0.001(3) 0 0 -0.243(4) 0.085(3) 0 -0.008(3) -0.022(3) 0 0 0.096(4) -0.001(3) 0 0.9318(14) 0.967797 0.967797 0.967797 0.967797 0.967797
C(2) 4.82(2) 0 0 -0.012(2) -0.027(3) -0.088(3) 0 -0.014(2) 0.008(2) 0 0.310(4) 0 -0.012(2) -0.001(3) 0 0 -0.243(4) 0.085(3) 0 -0.008(3) -0.022(3) 0 0 0.096(4) -0.001(3) 0 0.9318(14) 0.967797 0.967797 0.967797 0.967797 0.967797
C(3) 4.149(9) 0 0 0.013(3) -0.008(5) -0.004(5) 0 -0.008(3) -0.027(4) 0 0.167(5) 0 -0.018(3) 0.120(4) 0 0 0.005(3) 0.022(6) 0 -0.017(4) -0.026(5) 0 0 0.000(4) -0.001(5) 0 1.0076(5) 0.99656 0.99656 0.99656 0.99656 0.99656
C(4) 3.940(8) 0 0 0.020(3) 0.012(5) 0.165(5) 0 -0.030(3) -0.171(3) 0 0.224(4) 0 0.018(3) 0.190(3) 0 0 0.016(3) -0.053(5) 0 -0.011(4) -0.010(4) 0 0 -0.014(3) 0.014(3) 0 1.0076(5) 0.99656 0.99656 0.99656 0.99656 0.99656
C(5) 3.989(7) 0 0 -0.044(3) 0.002(4) 0.113(4) 0 0.001(3) -0.145(3) 0 0.172(4) 0 0.021(3) 0.150(3) 0 0 -0.003(2) -0.008(4) 0 -0.025(4) -0.030(4) 0 0 0.010(3) 0.014(3) 0 1.0076(5) 0.99656 0.99656 0.99656 0.99656 0.99656
C(6) 4.057(8) 0 0 0.000(4) -0.034(5) 0.094(4) 0 0.011(4) -0.185(3) 0 0.202(4) 0 -0.026(4) 0.168(4) 0 0 0.009(3) -0.033(4) 0 0.026(4) -0.060(4) 0 0 0.003(4) -0.002(3) 0 1.0076(5) 0.99656 0.99656 0.99656 0.99656 0.99656
C(7) 4.078(7) 0 0 -0.011(3) -0.001(4) 0.102(4) 0 0.000(4) -0.170(3) 0 0.236(4) 0 -0.002(3) 0.195(3) 0 0 0.032(2) 0.022(4) 0 -0.011(4) 0.031(4) 0 0 -0.010(3) 0.009(3) 0 1.0076(5) 0.99656 0.99656 0.99656 0.99656 0.99656
C(8) 4.078(7) 0 0 -0.011(3) -0.001(4) 0.102(4) 0 0.000(4) -0.170(3) 0 0.236(4) 0 -0.002(3) 0.195(3) 0 0 0.032(2) 0.022(4) 0 -0.011(4) 0.031(4) 0 0 -0.010(3) 0.009(3) 0 1.0076(5) 0.99656 0.99656 0.99656 0.99656 0.99656
C(9) 4.057(8) 0 0 0.000(4) -0.034(5) 0.094(4) 0 0.011(4) -0.185(3) 0 0.202(4) 0 -0.026(4) 0.168(4) 0 0 0.009(3) -0.033(4) 0 0.026(4) -0.060(4) 0 0 0.003(4) -0.002(3) 0 1.0076(5) 0.99656 0.99656 0.99656 0.99656 0.99656
C(10) 3.989(7) 0 0 -0.044(3) 0.002(4) 0.113(4) 0 0.001(3) -0.145(3) 0 0.172(4) 0 0.021(3) 0.150(3) 0 0 -0.003(2) -0.008(4) 0 -0.025(4) -0.030(4) 0 0 0.010(3) 0.014(3) 0 1.0076(5) 0.99656 0.99656 0.99656 0.99656 0.99656
C(11) 3.940(8) 0 0 0.020(3) 0.012(5) 0.165(5) 0 -0.030(3) -0.171(3) 0 0.224(4) 0 0.018(3) 0.190(3) 0 0 0.016(3) -0.053(5) 0 -0.011(4) -0.010(4) 0 0 -0.014(3) 0.014(3) 0 1.0076(5) 0.99656 0.99656 0.99656 0.99656 0.99656
H(1A) 0.797(5) 0 0 0 0.087(2) 0.013(2) 0 0 0 0 0 0 0 0 0 0 0 0 0 0 0 0 0 0 0 0 1.12 1.18 1.18 1.18 1.18 1.18
H(1B) 0.797(5) 0 0 0 0.087(2) 0.013(2) 0 0 0 0 0 0 0 0 0 0 0 0 0 0 0 0 0 0 0 0 1.12 1.18 1.18 1.18 1.18 1.18
H(1C) 0.797(5) 0 0 0 0.087(2) 0.013(2) 0 0 0 0 0 0 0 0 0 0 0 0 0 0 0 0 0 0 0 0 1.12 1.18 1.18 1.18 1.18 1.18
H(2A) 0.797(5) 0 0 0 0.087(2) 0.013(2) 0 0 0 0 0 0 0 0 0 0 0 0 0 0 0 0 0 0 0 0 1.12 1.18 1.18 1.18 1.18 1.18
H(2B) 0.797(5) 0 0 0 0.087(2) 0.013(2) 0 0 0 0 0 0 0 0 0 0 0 0 0 0 0 0 0 0 0 0 1.12 1.18 1.18 1.18 1.18 1.18
H(2C) 0.797(5) 0 0 0 0.087(2) 0.013(2) 0 0 0 0 0 0 0 0 0 0 0 0 0 0 0 0 0 0 0 0 1.12 1.18 1.18 1.18 1.18 1.18
H(6) 0.865(4) 0 0 0 0.090(2) -0.024(3) 0 0 0 0 0 0 0 0 0 0 0 0 0 0 0 0 0 0 0 0 1.12 1.18 1.18 1.18 1.18 1.18
H(7) 0.865(4) 0 0 0 0.090(2) -0.024(3) 0 0 0 0 0 0 0 0 0 0 0 0 0 0 0 0 0 0 0 0 1.12 1.18 1.18 1.18 1.18 1.18
H(8) 0.865(4) 0 0 0 0.090(2) -0.024(3) 0 0 0 0 0 0 0 0 0 0 0 0 0 0 0 0 0 0 0 0 1.12 1.18 1.18 1.18 1.18 1.18
H(9) 0.865(4) 0 0 0 0.090(2) -0.024(3) 0 0 0 0 0 0 0 0 0 0 0 0 0 0 0 0 0 0 0 0 1.12 1.18 1.18 1.18 1.18 1.18

loop_
_atom_site_label
_atom_site_type_symbol
_atom_site_fract_x
_atom_site_fract_y
_atom_site_fract_z
_atom_site_U_iso_or_equiv
_atom_site_adp_type
_atom_site_occupancy
_atom_site_symmetry_multiplicity
S(1) S 0.188539(5) 0.686681(3) 0.2594735(16) 0.016 Uani 1 4
O(1) O 0.15423(2) 0.410466(14) 0.370482(5) 0.022 Uani 1 4
O(2) O 0.675323(19) 0.804977(15) 0.321901(6) 0.021 Uani 1 4
C(1) C 0.34854(3) 0.678367(19) 0.175933(8) 0.025 Uani 1 4
C(2) C 0.17267(2) 0.885202(15) 0.271005(8) 0.02 Uani 1 4
C(3) C 0.36668(2) 0.626032(16) 0.327278(8) 0.016 Uani 1 4
C(4) C 0.31123(3) 0.501910(15) 0.374377(7) 0.017 Uani 1 4
C(5) C 0.49344(2) 0.502138(15) 0.432255(7) 0.017 Uani 1 4
C(6) C 0.51722(3) 0.411935(16) 0.493134(8) 0.021 Uani 1 4
C(7) C 0.70477(3) 0.438089(17) 0.539008(8) 0.024 Uani 1 4
C(8) C 0.86191(3) 0.551118(18) 0.523446(8) 0.024 Uani 1 4
C(9) C 0.83574(3) 0.642638(17) 0.461948(8) 0.021 Uani 1 4
C(10) C 0.65006(2) 0.616174(15) 0.417159(7) 0.017 Uani 1 4
C(11) C 0.57448(2) 0.697486(16) 0.349724(7) 0.016 Uani 1 4
H(1A) H 0.360148 0.561055 0.162777 0.03709(4) Uiso 1 4
H(1B) H 0.512101 0.730322 0.185031 0.03709(4) Uiso 1 4
H(1C) H 0.246441 0.736489 0.136086 0.03709(4) Uiso 1 4
H(2A) H 0.079513 0.904718 0.320776 0.03062(3) Uiso 1 4
H(2B) H 0.072353 0.925778 0.22589 0.03062(3) Uiso 1 4
H(2C) H 0.342347 0.93171 0.272522 0.03062(3) Uiso 1 4
H(6) H 0.398188 0.323131 0.506337 0.02578(3) Uiso 1 4
H(7) H 0.728172 0.368623 0.586867 0.02881(3) Uiso 1 4
H(8) H 1.005384 0.563713 0.560239 0.02822(3) Uiso 1 4
H(9) H 0.959573 0.730304 0.451799 0.02467(3) Uiso 1 4

loop_
_atom_site_aniso_label
_atom_site_aniso_U_11
_atom_site_aniso_U_22
_atom_site_aniso_U_33
_atom_site_aniso_U_23
_atom_site_aniso_U_13
_atom_site_aniso_U_12
S(1) 0.016815(13) 0.014610(13) 0.016914(13) 0.001077(10) -0.002645(10) -0.001416(10)
O(1) 0.02407(5) 0.01857(4) 0.02230(5) 0.00293(4) -0.00331(4) -0.00586(5)
O(2) 0.01811(4) 0.02075(5) 0.02331(4) 0.00446(4) -0.00044(4) -0.00356(4)
C(1) 0.03465(7) 0.02243(6) 0.01710(5) 0.00073(5) 0.00174(5) 0.00221(5)
C(2) 0.02048(5) 0.01587(5) 0.02489(6) 0.00002(4) -0.00309(5) 0.00206(4)
C(3) 0.01693(5) 0.01611(5) 0.01632(5) 0.00194(5) -0.00188(4) -0.00086(4)
C(4) 0.01892(4) 0.01480(4) 0.01598(4) 0.00080(4) -0.00111(4) -0.00106(5)
C(5) 0.02076(5) 0.01537(5) 0.01539(5) 0.00067(4) -0.00202(4) 0.00039(4)
C(6) 0.02943(6) 0.01780(5) 0.01722(5) 0.00228(5) -0.00378(5) -0.00079(5)
C(7) 0.03332(7) 0.02065(6) 0.01806(5) 0.00130(5) -0.00698(6) 0.00250(6)
C(8) 0.02683(6) 0.02300(6) 0.02073(6) -0.00092(5) -0.00823(5) 0.00289(5)
C(9) 0.01970(5) 0.02154(5) 0.02044(5) -0.00055(5) -0.00468(5) 0.00064(5)
C(10) 0.01720(5) 0.01688(5) 0.01639(4) 0.00002(4) -0.00207(4) 0.00090(4)
C(11) 0.01531(4) 0.01635(5) 0.01691(4) 0.00094(4) -0.00054(4) -0.00028(4)

loop_
_geom_angle_atom_site_label_1
_geom_angle_atom_site_label_2
_geom_angle_atom_site_label_3
_geom_angle
_geom_angle_site_symmetry_1
_geom_angle_site_symmetry_2
_geom_angle_site_symmetry_3
_geom_angle_publ_flag
C(1) S(1) C(2) 99.721(8) 1_555 1_555 1_555 yes
C(1) S(1) C(3) 106.754(6) 1_555 1_555 1_555 yes
C(2) S(1) C(3) 105.054(6) 1_555 1_555 1_555 yes
S(1) C(1) H(1A) 105.302(11) 1_555 1_555 1_555 yes
S(1) C(1) H(1B) 108.290(10) 1_555 1_555 1_555 yes
S(1) C(1) H(1C) 105.585(11) 1_555 1_555 1_555 yes
H(1A) C(1) H(1B) 113.420(14) 1_555 1_555 1_555 yes
H(1A) C(1) H(1C) 110.600(13) 1_555 1_555 1_555 yes
H(1B) C(1) H(1C) 113.009(14) 1_555 1_555 1_555 yes
S(1) C(2) H(2A) 106.672(10) 1_555 1_555 1_555 yes
S(1) C(2) H(2B) 105.732(10) 1_555 1_555 1_555 yes
S(1) C(2) H(2C) 109.723(10) 1_555 1_555 1_555 yes
H(2A) C(2) H(2B) 108.644(12) 1_555 1_555 1_555 yes
H(2A) C(2) H(2C) 112.508(12) 1_555 1_555 1_555 yes
H(2B) C(2) H(2C) 113.147(13) 1_555 1_555 1_555 yes
S(1) C(3) C(4) 122.759(11) 1_555 1_555 1_555 yes
S(1) C(3) C(11) 125.796(12) 1_555 1_555 1_555 yes
C(4) C(3) C(11) 111.177(15) 1_555 1_555 1_555 yes
O(1) C(4) C(3) 130.015(13) 1_555 1_555 1_555 yes
O(1) C(4) C(5) 124.820(13) 1_555 1_555 1_555 yes
C(3) C(4) C(5) 105.158(13) 1_555 1_555 1_555 yes
C(4) C(5) C(6) 129.749(14) 1_555 1_555 1_555 yes
C(4) C(5) C(10) 109.059(11) 1_555 1_555 1_555 yes
C(6) C(5) C(10) 121.184(12) 1_555 1_555 1_555 yes
C(5) C(6) C(7) 117.740(16) 1_555 1_555 1_555 yes
C(5) C(6) H(6) 122.807(15) 1_555 1_555 1_555 yes
C(7) C(6) H(6) 119.452(15) 1_555 1_555 1_555 yes
C(6) C(7) C(8) 120.941(13) 1_555 1_555 1_555 yes
C(6) C(7) H(7) 119.289(17) 1_555 1_555 1_555 yes
C(8) C(7) H(7) 119.768(14) 1_555 1_555 1_555 yes
C(7) C(8) C(9) 120.961(13) 1_555 1_555 1_555 yes
C(7) C(8) H(8) 117.339(13) 1_555 1_555 1_555 yes
C(9) C(8) H(8) 121.692(17) 1_555 1_555 1_555 yes
C(8) C(9) C(10) 117.655(15) 1_555 1_555 1_555 yes
C(8) C(9) H(9) 119.122(15) 1_555 1_555 1_555 yes
C(10) C(9) H(9) 123.222(15) 1_555 1_555 1_555 yes
C(5) C(10) C(9) 121.515(12) 1_555 1_555 1_555 yes
C(5) C(10) C(11) 108.792(11) 1_555 1_555 1_555 yes
C(9) C(10) C(11) 129.671(14) 1_555 1_555 1_555 yes
O(2) C(11) C(3) 129.192(13) 1_555 1_555 1_555 yes
O(2) C(11) C(10) 125.062(12) 1_555 1_555 1_555 yes
C(3) C(11) C(10) 105.739(13) 1_555 1_555 1_555 yes

loop_
_geom_bond_atom_site_label_1
_geom_bond_atom_site_label_2
_geom_bond_distance
_geom_bond_site_symmetry_1
_geom_bond_site_symmetry_2
_geom_bond_publ_flag
S(1) C(1) 1.79646(15) 1_555 1_555 yes
S(1) C(2) 1.78753(14) 1_555 1_555 yes
S(1) C(3) 1.71035(16) 1_555 1_555 yes
O(1) C(4) 1.23146(19) 1_555 1_555 yes
O(2) C(11) 1.23682(19) 1_555 1_555 yes
C(1) H(1A) 1.07700(17) 1_555 1_555 yes
C(1) H(1B) 1.07700(16) 1_555 1_555 yes
C(1) H(1C) 1.07701(14) 1_555 1_555 yes
C(2) H(2A) 1.07701(15) 1_555 1_555 yes
C(2) H(2B) 1.07700(12) 1_555 1_555 yes
C(2) H(2C) 1.07700(14) 1_555 1_555 yes
C(3) C(4) 1.4418(2) 1_555 1_555 yes
C(3) C(11) 1.4340(2) 1_555 1_555 yes
C(4) C(5) 1.5044(2) 1_555 1_555 yes
C(5) C(6) 1.3831(2) 1_555 1_555 yes
C(5) C(10) 1.3979(2) 1_555 1_555 yes
C(6) C(7) 1.4025(2) 1_555 1_555 yes
C(6) H(6) 1.08299(17) 1_555 1_555 yes
C(7) C(8) 1.3951(3) 1_555 1_555 yes
C(7) H(7) 1.08300(16) 1_555 1_555 yes
C(8) C(9) 1.4006(2) 1_555 1_555 yes
C(8) H(8) 1.08300(16) 1_555 1_555 yes
C(9) C(10) 1.38252(19) 1_555 1_555 yes
C(9) H(9) 1.08300(17) 1_555 1_555 yes
C(10) C(11) 1.50015(19) 1_555 1_555 yes
